data_7062029
loop_
_publ_author_name
'Roemmele, Tracey L.'
'Knight, Fergus R.'
'Crawford, Ellis'
'Robertson, Stuart D.'
'Bode, Bela E.'
'B\"uhl, Michael'
'Slawin, Alexandra M. Z.'
'Woollins, J. Derek'
'Boer\'e, Ren\'e T.'

_publ_section_title
;
 Chalcogen controlled redox behaviour in peri-substituted S, Se and Te
 naphthalene derivatives
;
_journal_issue 46
_journal_name_full 'New Journal of Chemistry'
_journal_page_first 22363
_journal_page_last 22383
_journal_paper_doi 10.1039/D2NJ04737C
_journal_volume 46
_journal_year 2022
_chemical_formula_moiety 'C25 H21 O S Te, B F4, H2 O'
_chemical_formula_sum 'C25 H23 B F4 O2 S Te'
_chemical_formula_weight 601.90
_space_group_crystal_system triclinic
_space_group_IT_number 2
_space_group_name_Hall '-P 1'
_space_group_name_H-M_alt 'P -1'
_atom_sites_solution_hydrogens mixed
_atom_sites_solution_primary direct
_audit_creation_date 2022-10-20
_audit_creation_method
;
Olex2 1.5
(compiled 2022.04.07 svn.rca3783a0 for OlexSys, GUI svn.r6498)
;
_audit_update_record
;
2022-10-28 deposited with the CCDC.	2022-10-31 downloaded from the CCDC.
;
_cell_angle_alpha 83.26(3)
_cell_angle_beta 71.08(2)
_cell_angle_gamma 68.25(2)
_cell_formula_units_Z 4
_cell_length_a 11.7625(19)
_cell_length_b 14.972(4)
_cell_length_c 15.390(3)
_cell_measurement_reflns_used 9268
_cell_measurement_temperature 125
_cell_measurement_theta_max 29.13
_cell_measurement_theta_min 1.40
_cell_volume 2381.3(10)
_computing_cell_refinement 'CrystalClear-SM Expert 2.0 r6'
_computing_data_collection 'CrystalClear-SM Expert 2.0 r6 (Rigaku, 2010)'
_computing_data_reduction 'CrystalClear-SM Expert 2.0 r6'
_computing_molecular_graphics 'Olex2 1.5 (Dolomanov et al., 2009)'
_computing_publication_material 'Olex2 1.5 (Dolomanov et al., 2009)'
_computing_structure_refinement 'SHELXL 2018/3 (Sheldrick, 2015)'
_computing_structure_solution 'SHELXS-1997  (Sheldrick, 2008)'
_diffrn_ambient_temperature 125.15
_diffrn_detector_area_resol_mean 28.626
_diffrn_measured_fraction_theta_full 0.991
_diffrn_measured_fraction_theta_max 0.991
_diffrn_measurement_device_type 'Rigaku Saturn724'
_diffrn_measurement_method \w
_diffrn_radiation_type MoK\a
_diffrn_radiation_wavelength 0.71075
_diffrn_reflns_av_R_equivalents 0.0839
_diffrn_reflns_av_unetI/netI 0.1415
_diffrn_reflns_Laue_measured_fraction_full 0.991
_diffrn_reflns_Laue_measured_fraction_max 0.991
_diffrn_reflns_limit_h_max 14
_diffrn_reflns_limit_h_min -14
_diffrn_reflns_limit_k_max 17
_diffrn_reflns_limit_k_min -17
_diffrn_reflns_limit_l_max 18
_diffrn_reflns_limit_l_min -18
_diffrn_reflns_number 18166
_diffrn_reflns_point_group_measured_fraction_full 0.991
_diffrn_reflns_point_group_measured_fraction_max 0.991
_diffrn_reflns_theta_full 25.242
_diffrn_reflns_theta_max 25.249
_diffrn_reflns_theta_min 1.399
_exptl_absorpt_coefficient_mu 1.389
_exptl_absorpt_correction_T_max 0.959
_exptl_absorpt_correction_T_min 0.757
_exptl_absorpt_correction_type multi-scan
_exptl_absorpt_process_details 'REQAB (Rigaku, 1998)'
_exptl_crystal_colour 'clear colourless'
_exptl_crystal_colour_lustre clear
_exptl_crystal_colour_primary colourless
_exptl_crystal_density_diffrn 1.679
_exptl_crystal_density_method 'not measured'
_exptl_crystal_description plate
_exptl_crystal_F_000 1192
_exptl_crystal_size_max 0.15
_exptl_crystal_size_mid 0.15
_exptl_crystal_size_min 0.03
_refine_diff_density_max 0.827
_refine_diff_density_min -1.215
_refine_diff_density_rms 0.132
_refine_ls_extinction_method none
_refine_ls_goodness_of_fit_ref 1.071
_refine_ls_hydrogen_treatment constr
_refine_ls_matrix_type full
_refine_ls_number_parameters 619
_refine_ls_number_reflns 8545
_refine_ls_number_restraints 506
_refine_ls_restrained_S_all 1.046
_refine_ls_R_factor_all 0.1284
_refine_ls_R_factor_gt 0.0758
_refine_ls_shift/su_max 0.000
_refine_ls_shift/su_mean 0.000
_refine_ls_structure_factor_coef Fsqd
_refine_ls_weighting_details 'w=1/[\s^2^(Fo^2^)+(0.0413P)^2^] where P=(Fo^2^+2Fc^2^)/3'
_refine_ls_weighting_scheme calc
_refine_ls_wR_factor_gt 0.1447
_refine_ls_wR_factor_ref 0.1740
_reflns_Friedel_coverage 0.000
_reflns_number_gt 5239
_reflns_number_total 8545
_reflns_threshold_expression 'I > 2\s(I)'
_cod_data_source_file d2nj04737c2.cif
_cod_data_source_block A19
_cod_depositor_comments 'Adding full bibliography for 7062029--7062033.cif.'
_cod_original_cell_volume 2381.4(10)
_cod_database_code 7062029
_shelx_shelxl_version_number 2018/3
_shelx_space_group_comment
;
The symmetry employed for this shelxl refinement is uniquely defined
by the following loop, which should always be used as a source of
symmetry information in preference to the above space-group names.
They are only intended as comments.
;
_shelx_estimated_absorpt_t_max 0.960
_shelx_estimated_absorpt_t_min 0.819
_olex2_refinement_description
;
1. Fixed Uiso
 At 1.2 times of:
  All C(H) groups, All C(H,H) groups, All C(H,H,H) groups
 At 1.5 times of:
  All O(H,H) groups
2. Uiso/Uaniso restraints and constraints
Uanis(O3) \\sim Ueq, Uanis(O4) \\sim Ueq: with sigma of 0.002 and sigma for
terminal atoms of 0.004
3. Rigid body (RIGU) restrains
 All non-hydrogen atoms
 with sigma for 1-2 distances of 0.004 and sigma for 1-3 distances of 0.004
4.a Free rotating group:
 O3(H3A,H3B), O4(H4A,H4B)
4.b Secondary CH2 refined with riding coordinates:
 C11(H11A,H11B), C12(H12A,H12B), C41(H41A,H41B), C42(H42A,H42B)
4.c Me refined with riding coordinates:
 C19(H19A,H19B,H19C), C49(H49A,H49B,H49C)
4.d Aromatic/amide H refined with riding coordinates:
 C2(H2), C3(H3), C7(H7), C8(H8), C14(H14), C15(H15), C16(H16), C17(H17),
 C18(H18), C21(H21), C22(H22), C23(H23), C24(H24), C25(H25), C32(H32), C33(H33),
  C37(H37), C38(H38), C44(H44), C45(H45), C46(H46), C47(H47), C48(H48),
 C51(H51), C52(H52), C53(H53), C54(H54), C55(H55)
;
_olex2_submission_special_instructions 'No special instructions were received'

loop_
_space_group_symop_operation_xyz
'x, y, z'
'-x, -y, -z'

loop_
_atom_site_label
_atom_site_type_symbol
_atom_site_fract_x
_atom_site_fract_y
_atom_site_fract_z
_atom_site_U_iso_or_equiv
_atom_site_adp_type
_atom_site_occupancy
_atom_site_site_symmetry_order
_atom_site_calc_flag
_atom_site_refinement_flags_posn
_atom_site_refinement_flags_adp
_atom_site_refinement_flags_occupancy
_atom_site_disorder_assembly
_atom_site_disorder_group
Te1 Te 0.98738(6) 0.83677(5) 0.33321(4) 0.0431(2) Uani 1 1 d . . . . .
Te2 Te 0.48524(6) 0.69133(5) 0.17460(4) 0.0425(2) Uani 1 1 d . . . . .
S1 S 0.8957(2) 0.78418(17) 0.19987(17) 0.0407(6) Uani 1 1 d . . . . .
S4 S 0.5987(2) 0.73881(17) 0.29606(17) 0.0423(6) Uani 1 1 d . . . . .
F1 F 0.2086(7) 0.2256(5) 0.5033(5) 0.117(3) Uani 1 1 d . . . . .
F2 F 0.3057(7) 0.2940(6) 0.3828(5) 0.091(2) Uani 1 1 d . . . . .
F3 F 0.1238(8) 0.3841(5) 0.4866(5) 0.093(2) Uani 1 1 d . . . . .
F4 F 0.1192(7) 0.2862(5) 0.3905(6) 0.099(2) Uani 1 1 d . . . . .
F5 F 0.1671(9) 0.2592(10) 0.0833(6) 0.173(5) Uani 1 1 d . . . . .
F6 F 0.2973(7) 0.2166(5) -0.0553(5) 0.090(2) Uani 1 1 d . . . . .
F7 F 0.3445(13) 0.1429(7) 0.0644(9) 0.199(6) Uani 1 1 d . . . . .
F8 F 0.3538(7) 0.2866(5) 0.0335(5) 0.101(2) Uani 1 1 d . . . . .
O1 O 1.0586(8) 0.8918(5) 0.4012(5) 0.072(2) Uani 1 1 d . . . . .
O2 O 0.3858(7) 0.6454(5) 0.1201(4) 0.0583(19) Uani 1 1 d . . . . .
O3 O 0.4664(10) 0.2821(8) 0.1946(8) 0.116(3) Uani 1 1 d G U . . .
H3A H 0.438922 0.338356 0.233345 0.174 Uiso 1 1 d G U . . .
H3B H 0.423206 0.267705 0.165527 0.174 Uiso 1 1 d G U . . .
O4 O 0.0212(9) 0.2070(8) 0.2687(7) 0.105(3) Uani 1 1 d G U . . .
H4A H 0.071486 0.171584 0.220499 0.157 Uiso 1 1 d G U . . .
H4B H 0.060880 0.244362 0.272884 0.157 Uiso 1 1 d G U . . .
C1 C 1.1021(8) 0.8731(6) 0.2089(6) 0.038(2) Uani 1 1 d . . . . .
C2 C 1.1962(9) 0.9085(7) 0.2094(7) 0.050(3) Uani 1 1 d . . . . .
H2 H 1.210521 0.912552 0.265845 0.060 Uiso 1 1 calc R U . . .
C3 C 1.2699(10) 0.9381(7) 0.1282(7) 0.054(3) Uani 1 1 d . . . . .
H3 H 1.331673 0.963698 0.130589 0.064 Uiso 1 1 calc R U . . .
C4 C 1.2540(10) 0.9308(7) 0.0457(7) 0.050(2) Uani 1 1 d . . . . .
C5 C 1.1608(9) 0.8956(6) 0.0454(6) 0.039(2) Uani 1 1 d . . . . .
C6 C 1.1518(10) 0.8962(6) -0.0442(7) 0.046(2) Uani 1 1 d . . . . .
C7 C 1.0614(10) 0.8685(6) -0.0560(7) 0.048(2) Uani 1 1 d . . . . .
H7 H 1.051817 0.871049 -0.115346 0.057 Uiso 1 1 calc R U . . .
C8 C 0.9790(9) 0.8350(6) 0.0209(6) 0.043(2) Uani 1 1 d . . . . .
H8 H 0.915517 0.815161 0.012190 0.052 Uiso 1 1 calc R U . . .
C9 C 0.9921(8) 0.8315(6) 0.1073(6) 0.036(2) Uani 1 1 d . . . . .
C10 C 1.0825(9) 0.8651(6) 0.1231(6) 0.038(2) Uani 1 1 d . . . . .
C11 C 1.3176(10) 0.9583(8) -0.0499(7) 0.062(3) Uani 1 1 d . . . . .
H11A H 1.411556 0.923024 -0.068231 0.075 Uiso 1 1 calc R U . . .
H11B H 1.301409 1.028246 -0.053600 0.075 Uiso 1 1 calc R U . . .
C12 C 1.2552(10) 0.9299(7) -0.1131(7) 0.060(3) Uani 1 1 d . . . . .
H12A H 1.216701 0.985758 -0.148765 0.072 Uiso 1 1 calc R U . . .
H12B H 1.319325 0.877512 -0.155990 0.072 Uiso 1 1 calc R U . . .
C13 C 0.8267(9) 0.9640(7) 0.3449(6) 0.043(2) Uani 1 1 d . . . . .
C14 C 0.8464(11) 1.0523(7) 0.3261(7) 0.052(3) Uani 1 1 d . . . . .
H14 H 0.930478 1.054786 0.307460 0.062 Uiso 1 1 calc R U . . .
C15 C 0.7397(12) 1.1354(7) 0.3354(7) 0.058(3) Uani 1 1 d . . . . .
H15 H 0.750118 1.195963 0.321932 0.070 Uiso 1 1 calc R U . . .
C16 C 0.6179(11) 1.1306(8) 0.3644(7) 0.059(3) Uani 1 1 d . . . . .
H16 H 0.545625 1.188394 0.370297 0.071 Uiso 1 1 calc R U . . .
C17 C 0.5987(10) 1.0450(8) 0.3847(7) 0.052(2) Uani 1 1 d . . . . .
H17 H 0.513931 1.043938 0.404117 0.063 Uiso 1 1 calc R U . . .
C18 C 0.7018(10) 0.9603(7) 0.3772(6) 0.047(2) Uani 1 1 d . . . . .
H18 H 0.689063 0.900776 0.393322 0.056 Uiso 1 1 calc R U . . .
C19 C 1.0688(11) 0.8559(8) 0.4898(7) 0.060(3) Uani 1 1 d . . . . .
H19A H 1.106748 0.892213 0.513493 0.072 Uiso 1 1 calc R U . . .
H19B H 0.983106 0.863010 0.531978 0.072 Uiso 1 1 calc R U . . .
H19C H 1.123497 0.787721 0.484668 0.072 Uiso 1 1 calc R U . . .
C20 C 0.9977(9) 0.6585(6) 0.1976(7) 0.042(2) Uani 1 1 d . . . . .
C21 C 1.0905(10) 0.6147(7) 0.1178(7) 0.049(2) Uani 1 1 d . . . . .
H21 H 1.104373 0.649912 0.062294 0.058 Uiso 1 1 calc R U . . .
C22 C 1.1626(11) 0.5180(7) 0.1213(8) 0.059(3) Uani 1 1 d . . . . .
H22 H 1.225851 0.486162 0.067183 0.071 Uiso 1 1 calc R U . . .
C23 C 1.1434(11) 0.4672(8) 0.2030(8) 0.059(3) Uani 1 1 d . . . . .
H23 H 1.193884 0.400983 0.204414 0.071 Uiso 1 1 calc R U . . .
C24 C 1.0518(10) 0.5121(8) 0.2819(8) 0.058(3) Uani 1 1 d . . . . .
H24 H 1.039534 0.476875 0.337516 0.070 Uiso 1 1 calc R U . . .
C25 C 0.9768(9) 0.6095(7) 0.2803(7) 0.048(2) Uani 1 1 d . . . . .
H25 H 0.913246 0.641233 0.334285 0.057 Uiso 1 1 calc R U . . .
C31 C 0.3791(9) 0.6557(6) 0.3060(6) 0.040(2) Uani 1 1 d . . . . .
C32 C 0.2804(9) 0.6248(7) 0.3126(7) 0.047(2) Uani 1 1 d . . . . .
H32 H 0.256975 0.624655 0.259107 0.056 Uiso 1 1 calc R U . . .
C33 C 0.2111(9) 0.5925(7) 0.3984(7) 0.053(3) Uani 1 1 d . . . . .
H33 H 0.140710 0.573700 0.402711 0.064 Uiso 1 1 calc R U . . .
C34 C 0.2506(9) 0.5900(7) 0.4728(7) 0.044(2) Uani 1 1 d . . . . .
C35 C 0.3524(9) 0.6193(6) 0.4654(6) 0.039(2) Uani 1 1 d . . . . .
C36 C 0.3825(10) 0.6111(6) 0.5468(6) 0.044(2) Uani 1 1 d . . . . .
C37 C 0.4843(10) 0.6324(6) 0.5516(7) 0.046(2) Uani 1 1 d . . . . .
H37 H 0.507631 0.623170 0.606490 0.056 Uiso 1 1 calc R U . . .
C38 C 0.5525(10) 0.6685(6) 0.4714(7) 0.047(2) Uani 1 1 d . . . . .
H38 H 0.622918 0.684300 0.472959 0.056 Uiso 1 1 calc R U . . .
C39 C 0.5210(8) 0.6821(6) 0.3892(6) 0.037(2) Uani 1 1 d . . . . .
C40 C 0.4207(9) 0.6540(6) 0.3826(6) 0.037(2) Uani 1 1 d . . . . .
C41 C 0.2016(10) 0.5591(7) 0.5706(7) 0.058(3) Uani 1 1 d . . . . .
H41A H 0.209748 0.490717 0.572975 0.070 Uiso 1 1 calc R U . . .
H41B H 0.110362 0.598898 0.598965 0.070 Uiso 1 1 calc R U . . .
C42 C 0.2881(11) 0.5746(7) 0.6200(7) 0.060(3) Uani 1 1 d . . . . .
H42A H 0.236327 0.622401 0.670167 0.072 Uiso 1 1 calc R U . . .
H42B H 0.333905 0.513494 0.646288 0.072 Uiso 1 1 calc R U . . .
C43 C 0.6423(9) 0.5576(6) 0.1546(6) 0.037(2) Uani 1 1 d . . . . .
C44 C 0.6145(10) 0.4744(7) 0.1648(7) 0.049(2) Uani 1 1 d . . . . .
H44 H 0.528416 0.476658 0.180548 0.059 Uiso 1 1 calc R U . . .
C45 C 0.7160(11) 0.3877(7) 0.1515(7) 0.058(3) Uani 1 1 d . . . . .
H45 H 0.699605 0.329541 0.155764 0.069 Uiso 1 1 calc R U . . .
C46 C 0.8371(11) 0.3841(8) 0.1325(7) 0.058(3) Uani 1 1 d . . . . .
H46 H 0.904253 0.323215 0.126314 0.069 Uiso 1 1 calc R U . . .
C47 C 0.8673(11) 0.4677(8) 0.1217(7) 0.057(3) Uani 1 1 d . . . . .
H47 H 0.953802 0.464332 0.106716 0.068 Uiso 1 1 calc R U . . .
C48 C 0.7658(9) 0.5565(7) 0.1337(7) 0.048(2) Uani 1 1 d . . . . .
H48 H 0.782022 0.614892 0.127457 0.057 Uiso 1 1 calc R U . . .
C49 C 0.4114(11) 0.6491(9) 0.0239(7) 0.071(4) Uani 1 1 d . . . . .
H49A H 0.355138 0.624130 0.007187 0.085 Uiso 1 1 calc R U . . .
H49B H 0.395606 0.715832 0.003182 0.085 Uiso 1 1 calc R U . . .
H49C H 0.501366 0.609875 -0.005591 0.085 Uiso 1 1 calc R U . . .
C50 C 0.4881(9) 0.8593(6) 0.3119(7) 0.041(2) Uani 1 1 d . . . . .
C51 C 0.3867(9) 0.8925(7) 0.3889(7) 0.045(2) Uani 1 1 d . . . . .
H51 H 0.373651 0.849866 0.438816 0.054 Uiso 1 1 calc R U . . .
C52 C 0.3017(10) 0.9872(7) 0.3962(7) 0.050(2) Uani 1 1 d . . . . .
H52 H 0.230304 1.008510 0.449797 0.061 Uiso 1 1 calc R U . . .
C53 C 0.3222(10) 1.0496(7) 0.3250(7) 0.046(2) Uani 1 1 d . . . . .
H53 H 0.263965 1.114120 0.328625 0.055 Uiso 1 1 calc R U . . .
C54 C 0.4294(11) 1.0178(8) 0.2471(7) 0.057(3) Uani 1 1 d . . . . .
H54 H 0.446828 1.061489 0.199118 0.069 Uiso 1 1 calc R U . . .
C55 C 0.5081(10) 0.9243(7) 0.2405(7) 0.048(2) Uani 1 1 d . . . . .
H55 H 0.578265 0.902403 0.186307 0.058 Uiso 1 1 calc R U . . .
B1 B 0.1877(13) 0.2967(10) 0.4443(10) 0.057(3) Uani 1 1 d . . . . .
B2 B 0.2945(15) 0.2235(12) 0.0334(10) 0.071(3) Uani 1 1 d . . . . .

loop_
_atom_site_aniso_label
_atom_site_aniso_U_11
_atom_site_aniso_U_22
_atom_site_aniso_U_33
_atom_site_aniso_U_23
_atom_site_aniso_U_13
_atom_site_aniso_U_12
Te1 0.0556(5) 0.0444(4) 0.0392(4) 0.0059(3) -0.0202(3) -0.0253(4)
Te2 0.0491(4) 0.0438(4) 0.0392(4) 0.0013(3) -0.0163(3) -0.0194(3)
S1 0.0431(15) 0.0411(14) 0.0414(14) -0.0008(12) -0.0119(12) -0.0192(12)
S4 0.0414(15) 0.0446(15) 0.0443(14) -0.0049(12) -0.0122(12) -0.0184(13)
F1 0.103(6) 0.093(5) 0.100(6) 0.046(5) -0.008(5) -0.006(5)
F2 0.074(5) 0.126(6) 0.072(5) -0.005(4) -0.009(4) -0.045(5)
F3 0.124(6) 0.067(4) 0.075(5) -0.015(4) -0.016(4) -0.027(4)
F4 0.099(6) 0.079(5) 0.141(7) -0.017(5) -0.066(5) -0.023(4)
F5 0.095(6) 0.332(14) 0.114(7) -0.106(8) 0.018(5) -0.109(7)
F6 0.111(6) 0.108(6) 0.059(4) -0.003(4) -0.014(4) -0.059(5)
F7 0.290(13) 0.130(8) 0.266(14) 0.124(9) -0.200(12) -0.111(8)
F8 0.113(6) 0.109(6) 0.102(6) -0.027(5) -0.011(5) -0.074(5)
O1 0.114(7) 0.092(6) 0.053(4) 0.021(4) -0.052(5) -0.068(5)
O2 0.071(5) 0.080(5) 0.039(4) 0.004(4) -0.025(4) -0.037(4)
O3 0.112(5) 0.121(5) 0.115(5) 0.000(3) -0.038(4) -0.037(3)
O4 0.100(4) 0.108(4) 0.105(4) 0.012(3) -0.033(3) -0.038(3)
C1 0.039(5) 0.034(5) 0.047(5) 0.006(4) -0.019(4) -0.016(4)
C2 0.052(6) 0.058(6) 0.054(6) 0.020(5) -0.032(5) -0.029(5)
C3 0.050(6) 0.056(7) 0.065(5) 0.009(6) -0.019(5) -0.031(6)
C4 0.049(6) 0.040(6) 0.053(5) 0.005(5) -0.008(5) -0.015(5)
C5 0.045(5) 0.028(5) 0.042(4) 0.001(4) -0.013(4) -0.009(4)
C6 0.061(6) 0.028(5) 0.045(5) 0.005(5) -0.013(5) -0.014(5)
C7 0.061(6) 0.033(5) 0.049(5) 0.006(5) -0.024(5) -0.011(5)
C8 0.050(6) 0.041(6) 0.045(5) -0.004(5) -0.022(4) -0.015(5)
C9 0.038(5) 0.027(5) 0.043(5) -0.002(4) -0.015(4) -0.008(4)
C10 0.048(5) 0.025(5) 0.044(4) 0.008(4) -0.023(4) -0.011(4)
C11 0.054(7) 0.052(7) 0.065(6) 0.008(6) 0.001(5) -0.021(6)
C12 0.067(7) 0.046(6) 0.051(6) 0.009(5) -0.003(5) -0.018(6)
C13 0.056(5) 0.041(5) 0.029(5) -0.003(4) -0.010(4) -0.016(5)
C14 0.068(6) 0.046(5) 0.050(6) 0.003(5) -0.019(6) -0.029(5)
C15 0.089(7) 0.040(5) 0.048(6) -0.009(5) -0.015(6) -0.027(5)
C16 0.074(7) 0.055(6) 0.047(6) -0.008(5) -0.021(6) -0.016(6)
C17 0.056(6) 0.061(6) 0.045(6) -0.008(5) -0.020(5) -0.020(5)
C18 0.057(5) 0.055(5) 0.037(5) -0.004(5) -0.015(5) -0.028(5)
C19 0.076(8) 0.066(7) 0.042(6) -0.009(5) -0.026(6) -0.021(6)
C20 0.056(6) 0.037(5) 0.044(5) 0.001(4) -0.020(4) -0.024(5)
C21 0.065(7) 0.042(5) 0.041(5) -0.003(4) -0.022(5) -0.015(5)
C22 0.067(7) 0.043(5) 0.062(6) -0.005(5) -0.022(6) -0.012(5)
C23 0.067(7) 0.041(6) 0.078(7) 0.010(5) -0.032(5) -0.024(5)
C24 0.053(7) 0.053(6) 0.075(7) 0.022(5) -0.024(5) -0.030(5)
C25 0.041(6) 0.049(5) 0.056(6) 0.010(5) -0.008(5) -0.027(5)
C31 0.044(5) 0.038(5) 0.046(5) 0.003(4) -0.024(4) -0.014(4)
C32 0.043(6) 0.050(6) 0.048(5) 0.011(5) -0.019(5) -0.016(5)
C33 0.043(6) 0.056(7) 0.061(6) 0.019(5) -0.021(5) -0.019(5)
C34 0.033(5) 0.040(5) 0.054(5) 0.010(5) -0.014(4) -0.009(4)
C35 0.044(5) 0.028(5) 0.042(4) -0.002(4) -0.015(4) -0.009(4)
C36 0.057(6) 0.026(5) 0.040(5) 0.002(4) -0.014(4) -0.004(4)
C37 0.068(6) 0.028(5) 0.041(5) -0.005(4) -0.029(5) -0.003(5)
C38 0.063(6) 0.037(5) 0.051(5) -0.009(5) -0.029(5) -0.016(5)
C39 0.036(5) 0.037(5) 0.038(5) -0.004(4) -0.015(4) -0.009(4)
C40 0.041(5) 0.032(5) 0.039(4) -0.003(4) -0.015(4) -0.009(4)
C41 0.066(7) 0.040(6) 0.052(6) 0.005(5) 0.000(5) -0.018(5)
C42 0.086(8) 0.042(6) 0.039(5) 0.000(5) -0.004(5) -0.023(6)
C43 0.057(5) 0.028(4) 0.033(5) -0.005(4) -0.019(4) -0.015(4)
C44 0.061(6) 0.044(5) 0.049(6) -0.007(5) -0.015(5) -0.026(4)
C45 0.080(6) 0.039(5) 0.052(7) -0.005(5) -0.019(6) -0.016(5)
C46 0.071(6) 0.049(6) 0.052(7) -0.002(5) -0.035(6) -0.005(5)
C47 0.058(6) 0.058(6) 0.044(6) -0.006(5) -0.014(5) -0.006(5)
C48 0.053(5) 0.045(5) 0.048(6) -0.005(5) -0.018(5) -0.017(4)
C49 0.083(9) 0.102(10) 0.040(5) 0.010(7) -0.030(6) -0.040(8)
C50 0.039(5) 0.038(5) 0.044(5) -0.007(4) -0.008(4) -0.014(4)
C51 0.047(6) 0.050(5) 0.039(5) -0.006(4) -0.016(4) -0.014(4)
C52 0.050(6) 0.042(5) 0.051(6) -0.004(4) -0.011(5) -0.010(4)
C53 0.060(6) 0.042(5) 0.048(5) -0.001(4) -0.027(4) -0.023(5)
C54 0.078(7) 0.049(5) 0.046(6) 0.002(5) -0.018(5) -0.025(5)
C55 0.048(6) 0.052(5) 0.051(6) 0.002(5) -0.015(5) -0.026(5)
B1 0.058(7) 0.052(6) 0.064(8) -0.006(5) -0.014(5) -0.024(6)
B2 0.082(7) 0.092(9) 0.066(7) 0.035(8) -0.035(6) -0.061(7)

loop_
_atom_type_symbol
_atom_type_description
_atom_type_scat_dispersion_real
_atom_type_scat_dispersion_imag
_atom_type_scat_source
C C 0.0033 0.0016 'International Tables Vol C Tables 4.2.6.8 and 6.1.1.4'
H H 0.0000 0.0000 'International Tables Vol C Tables 4.2.6.8 and 6.1.1.4'
B B 0.0013 0.0007 'International Tables Vol C Tables 4.2.6.8 and 6.1.1.4'
F F 0.0171 0.0103 'International Tables Vol C Tables 4.2.6.8 and 6.1.1.4'
O O 0.0106 0.0060 'International Tables Vol C Tables 4.2.6.8 and 6.1.1.4'
S S 0.1246 0.1234 'International Tables Vol C Tables 4.2.6.8 and 6.1.1.4'
Te Te -0.5308 1.6751 'International Tables Vol C Tables 4.2.6.8 and 6.1.1.4'

loop_
_geom_angle_atom_site_label_1
_geom_angle_atom_site_label_2
_geom_angle_atom_site_label_3
_geom_angle
_geom_angle_site_symmetry_1
_geom_angle_site_symmetry_3
_geom_angle_publ_flag
O1 Te1 C1 90.3(3) . . ?
O1 Te1 C13 92.1(4) . . ?
C1 Te1 C13 95.9(3) . . ?
O2 Te2 C31 88.1(3) . . ?
O2 Te2 C43 94.0(3) . . ?
C31 Te2 C43 95.3(3) . . ?
C9 S1 C20 101.8(4) . . ?
C39 S4 C50 101.0(4) . . ?
C19 O1 Te1 121.0(6) . . ?
C49 O2 Te2 118.8(6) . . ?
H3A O3 H3B 128.3 . . ?
H4A O4 H4B 104.5 . . ?
C2 C1 Te1 119.8(7) . . ?
C2 C1 C10 119.3(8) . . ?
C10 C1 Te1 120.9(6) . . ?
C1 C2 H2 119.4 . . ?
C1 C2 C3 121.2(9) . . ?
C3 C2 H2 119.4 . . ?
C2 C3 H3 119.6 . . ?
C4 C3 C2 120.7(9) . . ?
C4 C3 H3 119.6 . . ?
C3 C4 C5 117.9(9) . . ?
C3 C4 C11 131.5(10) . . ?
C5 C4 C11 110.6(9) . . ?
C4 C5 C6 111.3(9) . . ?
C4 C5 C10 125.1(9) . . ?
C10 C5 C6 123.6(8) . . ?
C5 C6 C12 109.6(9) . . ?
C7 C6 C5 119.0(9) . . ?
C7 C6 C12 131.4(9) . . ?
C6 C7 H7 119.9 . . ?
C6 C7 C8 120.2(9) . . ?
C8 C7 H7 119.9 . . ?
C7 C8 H8 119.9 . . ?
C9 C8 C7 120.2(8) . . ?
C9 C8 H8 119.9 . . ?
C8 C9 S1 119.5(7) . . ?
C8 C9 C10 121.1(8) . . ?
C10 C9 S1 119.5(7) . . ?
C5 C10 C1 115.7(8) . . ?
C5 C10 C9 115.9(8) . . ?
C9 C10 C1 128.3(8) . . ?
C4 C11 H11A 110.7 . . ?
C4 C11 H11B 110.7 . . ?
C4 C11 C12 105.1(8) . . ?
H11A C11 H11B 108.8 . . ?
C12 C11 H11A 110.7 . . ?
C12 C11 H11B 110.7 . . ?
C6 C12 C11 103.1(8) . . ?
C6 C12 H12A 111.1 . . ?
C6 C12 H12B 111.1 . . ?
C11 C12 H12A 111.1 . . ?
C11 C12 H12B 111.1 . . ?
H12A C12 H12B 109.1 . . ?
C14 C13 Te1 118.7(7) . . ?
C14 C13 C18 121.1(9) . . ?
C18 C13 Te1 120.0(7) . . ?
C13 C14 H14 121.0 . . ?
C15 C14 C13 118.0(10) . . ?
C15 C14 H14 121.0 . . ?
C14 C15 H15 119.9 . . ?
C16 C15 C14 120.2(10) . . ?
C16 C15 H15 119.9 . . ?
C15 C16 H16 119.1 . . ?
C17 C16 C15 121.7(11) . . ?
C17 C16 H16 119.1 . . ?
C16 C17 H17 119.9 . . ?
C16 C17 C18 120.3(10) . . ?
C18 C17 H17 119.9 . . ?
C13 C18 H18 120.7 . . ?
C17 C18 C13 118.5(9) . . ?
C17 C18 H18 120.7 . . ?
O1 C19 H19A 109.5 . . ?
O1 C19 H19B 109.5 . . ?
O1 C19 H19C 109.5 . . ?
H19A C19 H19B 109.5 . . ?
H19A C19 H19C 109.5 . . ?
H19B C19 H19C 109.5 . . ?
C21 C20 S1 121.7(7) . . ?
C21 C20 C25 122.3(9) . . ?
C25 C20 S1 116.0(8) . . ?
C20 C21 H21 120.9 . . ?
C22 C21 C20 118.1(10) . . ?
C22 C21 H21 120.9 . . ?
C21 C22 H22 119.6 . . ?
C21 C22 C23 120.7(11) . . ?
C23 C22 H22 119.6 . . ?
C22 C23 H23 119.8 . . ?
C24 C23 C22 120.4(10) . . ?
C24 C23 H23 119.8 . . ?
C23 C24 H24 119.9 . . ?
C23 C24 C25 120.1(10) . . ?
C25 C24 H24 119.9 . . ?
C20 C25 C24 118.2(10) . . ?
C20 C25 H25 120.9 . . ?
C24 C25 H25 120.9 . . ?
C32 C31 Te2 119.2(7) . . ?
C32 C31 C40 121.2(8) . . ?
C40 C31 Te2 119.2(6) . . ?
C31 C32 H32 119.0 . . ?
C31 C32 C33 122.0(9) . . ?
C33 C32 H32 119.0 . . ?
C32 C33 H33 121.3 . . ?
C34 C33 C32 117.4(9) . . ?
C34 C33 H33 121.3 . . ?
C33 C34 C35 120.3(9) . . ?
C33 C34 C41 130.9(9) . . ?
C35 C34 C41 108.8(8) . . ?
C34 C35 C36 113.5(8) . . ?
C34 C35 C40 123.8(8) . . ?
C36 C35 C40 122.7(8) . . ?
C35 C36 C42 107.9(9) . . ?
C37 C36 C35 121.8(9) . . ?
C37 C36 C42 130.3(9) . . ?
C36 C37 H37 121.6 . . ?
C36 C37 C38 116.9(8) . . ?
C38 C37 H37 121.6 . . ?
C37 C38 H38 118.6 . . ?
C39 C38 C37 122.8(9) . . ?
C39 C38 H38 118.6 . . ?
C38 C39 S4 120.3(7) . . ?
C38 C39 C40 120.2(8) . . ?
C40 C39 S4 119.4(6) . . ?
C31 C40 C35 115.1(8) . . ?
C31 C40 C39 129.4(8) . . ?
C35 C40 C39 115.4(8) . . ?
C34 C41 H41A 110.9 . . ?
C34 C41 H41B 110.9 . . ?
C34 C41 C42 104.4(8) . . ?
H41A C41 H41B 108.9 . . ?
C42 C41 H41A 110.9 . . ?
C42 C41 H41B 110.9 . . ?
C36 C42 C41 105.4(8) . . ?
C36 C42 H42A 110.7 . . ?
C36 C42 H42B 110.7 . . ?
C41 C42 H42A 110.7 . . ?
C41 C42 H42B 110.7 . . ?
H42A C42 H42B 108.8 . . ?
C44 C43 Te2 117.6(7) . . ?
C48 C43 Te2 120.0(7) . . ?
C48 C43 C44 122.4(9) . . ?
C43 C44 H44 121.1 . . ?
C45 C44 C43 117.8(10) . . ?
C45 C44 H44 121.1 . . ?
C44 C45 H45 119.4 . . ?
C46 C45 C44 121.2(10) . . ?
C46 C45 H45 119.4 . . ?
C45 C46 H46 119.1 . . ?
C45 C46 C47 121.8(10) . . ?
C47 C46 H46 119.1 . . ?
C46 C47 H47 121.1 . . ?
C46 C47 C48 117.8(10) . . ?
C48 C47 H47 121.1 . . ?
C43 C48 C47 118.9(9) . . ?
C43 C48 H48 120.5 . . ?
C47 C48 H48 120.5 . . ?
O2 C49 H49A 109.5 . . ?
O2 C49 H49B 109.5 . . ?
O2 C49 H49C 109.5 . . ?
H49A C49 H49B 109.5 . . ?
H49A C49 H49C 109.5 . . ?
H49B C49 H49C 109.5 . . ?
C51 C50 S4 124.5(7) . . ?
C51 C50 C55 118.1(9) . . ?
C55 C50 S4 117.4(8) . . ?
C50 C51 H51 119.2 . . ?
C50 C51 C52 121.7(9) . . ?
C52 C51 H51 119.2 . . ?
C51 C52 H52 120.3 . . ?
C53 C52 C51 119.3(10) . . ?
C53 C52 H52 120.3 . . ?
C52 C53 H53 120.1 . . ?
C52 C53 C54 119.7(10) . . ?
C54 C53 H53 120.1 . . ?
C53 C54 H54 120.2 . . ?
C55 C54 C53 119.6(10) . . ?
C55 C54 H54 120.2 . . ?
C50 C55 H55 119.3 . . ?
C54 C55 C50 121.5(10) . . ?
C54 C55 H55 119.3 . . ?
F1 B1 F2 108.4(11) . . ?
F1 B1 F3 112.3(11) . . ?
F1 B1 F4 112.3(11) . . ?
F3 B1 F2 110.1(10) . . ?
F3 B1 F4 108.4(11) . . ?
F4 B1 F2 105.0(11) . . ?
F5 B2 F6 105.8(11) . . ?
F7 B2 F5 108.4(13) . . ?
F7 B2 F6 111.0(15) . . ?
F7 B2 F8 113.4(12) . . ?
F8 B2 F5 110.8(14) . . ?
F8 B2 F6 107.1(10) . . ?

loop_
_geom_bond_atom_site_label_1
_geom_bond_atom_site_label_2
_geom_bond_distance
_geom_bond_site_symmetry_2
_geom_bond_publ_flag
Te1 O1 1.939(6) . ?
Te1 C1 2.099(9) . ?
Te1 C13 2.103(10) . ?
Te2 O2 1.978(6) . ?
Te2 C31 2.130(9) . ?
Te2 C43 2.133(9) . ?
S1 C9 1.768(9) . ?
S1 C20 1.815(10) . ?
S4 C39 1.747(9) . ?
S4 C50 1.779(10) . ?
F1 B1 1.320(14) . ?
F2 B1 1.393(14) . ?
F3 B1 1.362(15) . ?
F4 B1 1.386(14) . ?
F5 B2 1.371(17) . ?
F6 B2 1.371(15) . ?
F7 B2 1.244(15) . ?
F8 B2 1.367(14) . ?
O1 C19 1.432(10) . ?
O2 C49 1.411(11) . ?
O3 H3A 0.9796 . ?
O3 H3B 0.8699 . ?
O4 H4A 0.8701 . ?
O4 H4B 0.8699 . ?
C1 C2 1.395(11) . ?
C1 C10 1.436(12) . ?
C2 H2 0.9500 . ?
C2 C3 1.401(13) . ?
C3 H3 0.9500 . ?
C3 C4 1.364(13) . ?
C4 C5 1.382(13) . ?
C4 C11 1.507(13) . ?
C5 C6 1.416(12) . ?
C5 C10 1.399(12) . ?
C6 C7 1.344(12) . ?
C6 C12 1.533(13) . ?
C7 H7 0.9500 . ?
C7 C8 1.438(13) . ?
C8 H8 0.9500 . ?
C8 C9 1.381(11) . ?
C9 C10 1.427(11) . ?
C11 H11A 0.9900 . ?
C11 H11B 0.9900 . ?
C11 C12 1.567(14) . ?
C12 H12A 0.9900 . ?
C12 H12B 0.9900 . ?
C13 C14 1.407(12) . ?
C13 C18 1.410(13) . ?
C14 H14 0.9500 . ?
C14 C15 1.382(14) . ?
C15 H15 0.9500 . ?
C15 C16 1.382(14) . ?
C16 H16 0.9500 . ?
C16 C17 1.366(13) . ?
C17 H17 0.9500 . ?
C17 C18 1.377(13) . ?
C18 H18 0.9500 . ?
C19 H19A 0.9800 . ?
C19 H19B 0.9800 . ?
C19 H19C 0.9800 . ?
C20 C21 1.385(13) . ?
C20 C25 1.390(12) . ?
C21 H21 0.9500 . ?
C21 C22 1.384(13) . ?
C22 H22 0.9500 . ?
C22 C23 1.390(14) . ?
C23 H23 0.9500 . ?
C23 C24 1.376(15) . ?
C24 H24 0.9500 . ?
C24 C25 1.399(13) . ?
C25 H25 0.9500 . ?
C31 C32 1.371(12) . ?
C31 C40 1.410(11) . ?
C32 H32 0.9500 . ?
C32 C33 1.445(13) . ?
C33 H33 0.9500 . ?
C33 C34 1.360(13) . ?
C34 C35 1.388(12) . ?
C34 C41 1.511(13) . ?
C35 C36 1.390(12) . ?
C35 C40 1.424(12) . ?
C36 C37 1.374(13) . ?
C36 C42 1.514(13) . ?
C37 H37 0.9500 . ?
C37 C38 1.408(13) . ?
C38 H38 0.9500 . ?
C38 C39 1.402(11) . ?
C39 C40 1.426(11) . ?
C41 H41A 0.9900 . ?
C41 H41B 0.9900 . ?
C41 C42 1.545(14) . ?
C42 H42A 0.9900 . ?
C42 H42B 0.9900 . ?
C43 C44 1.382(12) . ?
C43 C48 1.376(12) . ?
C44 H44 0.9500 . ?
C44 C45 1.380(13) . ?
C45 H45 0.9500 . ?
C45 C46 1.339(14) . ?
C46 H46 0.9500 . ?
C46 C47 1.402(14) . ?
C47 H47 0.9500 . ?
C47 C48 1.402(13) . ?
C48 H48 0.9500 . ?
C49 H49A 0.9800 . ?
C49 H49B 0.9800 . ?
C49 H49C 0.9800 . ?
C50 C51 1.362(13) . ?
C50 C55 1.400(12) . ?
C51 H51 0.9500 . ?
C51 C52 1.392(13) . ?
C52 H52 0.9500 . ?
C52 C53 1.373(12) . ?
C53 H53 0.9500 . ?
C53 C54 1.401(14) . ?
C54 H54 0.9500 . ?
C54 C55 1.356(13) . ?
C55 H55 0.9500 . ?

loop_
_geom_hbond_atom_site_label_D
_geom_hbond_atom_site_label_H
_geom_hbond_atom_site_label_A
_geom_hbond_distance_DH
_geom_hbond_distance_HA
_geom_hbond_distance_DA
_geom_hbond_angle_DHA
_geom_hbond_site_symmetry_A
_geom_hbond_publ_flag
O3 H3B F8 0.87 2.38 3.152(13) 148.7 . yes
O4 H4A F5 0.87 2.52 2.999(14) 115.5 . yes
O4 H4B F4 0.87 2.35 3.030(13) 135.1 . yes
C18 H18 F1 0.95 2.53 3.182(11) 125.8 2_666 yes
C32 H32 O2 0.95 2.25 2.845(12) 119.9 . yes

loop_
_geom_torsion_atom_site_label_1
_geom_torsion_atom_site_label_2
_geom_torsion_atom_site_label_3
_geom_torsion_atom_site_label_4
_geom_torsion
_geom_torsion_site_symmetry_1
_geom_torsion_site_symmetry_2
_geom_torsion_site_symmetry_3
_geom_torsion_site_symmetry_4
_geom_torsion_publ_flag
Te1 C1 C2 C3 -176.6(7) . . . . ?
Te1 C1 C10 C5 177.1(6) . . . . ?
Te1 C1 C10 C9 -1.7(13) . . . . ?
Te1 C13 C14 C15 -179.0(7) . . . . ?
Te1 C13 C18 C17 179.5(7) . . . . ?
Te2 C31 C32 C33 175.1(7) . . . . ?
Te2 C31 C40 C35 -173.4(6) . . . . ?
Te2 C31 C40 C39 6.7(14) . . . . ?
Te2 C43 C44 C45 179.7(7) . . . . ?
Te2 C43 C48 C47 179.4(7) . . . . ?
S1 C9 C10 C1 -5.1(13) . . . . ?
S1 C9 C10 C5 176.0(6) . . . . ?
S1 C20 C21 C22 -178.7(7) . . . . ?
S1 C20 C25 C24 179.2(7) . . . . ?
S4 C39 C40 C31 7.4(14) . . . . ?
S4 C39 C40 C35 -172.5(7) . . . . ?
S4 C50 C51 C52 -178.5(7) . . . . ?
S4 C50 C55 C54 -179.3(8) . . . . ?
C1 C2 C3 C4 -1.8(16) . . . . ?
C2 C1 C10 C5 -0.8(13) . . . . ?
C2 C1 C10 C9 -179.7(9) . . . . ?
C2 C3 C4 C5 1.7(15) . . . . ?
C2 C3 C4 C11 178.8(10) . . . . ?
C3 C4 C5 C6 177.4(9) . . . . ?
C3 C4 C5 C10 -1.3(15) . . . . ?
C3 C4 C11 C12 179.7(11) . . . . ?
C4 C5 C6 C7 -176.9(9) . . . . ?
C4 C5 C6 C12 3.6(11) . . . . ?
C4 C5 C10 C1 0.8(14) . . . . ?
C4 C5 C10 C9 179.8(9) . . . . ?
C4 C11 C12 C6 4.8(11) . . . . ?
C5 C4 C11 C12 -3.0(12) . . . . ?
C5 C6 C7 C8 -2.6(14) . . . . ?
C5 C6 C12 C11 -5.2(11) . . . . ?
C6 C5 C10 C1 -177.7(8) . . . . ?
C6 C5 C10 C9 1.3(13) . . . . ?
C6 C7 C8 C9 0.3(14) . . . . ?
C7 C6 C12 C11 175.4(10) . . . . ?
C7 C8 C9 S1 -176.7(7) . . . . ?
C7 C8 C9 C10 3.0(14) . . . . ?
C8 C9 C10 C1 175.1(9) . . . . ?
C8 C9 C10 C5 -3.7(13) . . . . ?
C9 S1 C20 C21 -25.3(9) . . . . ?
C9 S1 C20 C25 154.7(7) . . . . ?
C10 C1 C2 C3 1.4(15) . . . . ?
C10 C5 C6 C7 1.8(14) . . . . ?
C10 C5 C6 C12 -177.7(9) . . . . ?
C11 C4 C5 C6 -0.3(12) . . . . ?
C11 C4 C5 C10 -178.9(9) . . . . ?
C12 C6 C7 C8 176.8(9) . . . . ?
C13 C14 C15 C16 1.3(15) . . . . ?
C14 C13 C18 C17 3.9(14) . . . . ?
C14 C15 C16 C17 0.2(16) . . . . ?
C15 C16 C17 C18 0.3(16) . . . . ?
C16 C17 C18 C13 -2.3(14) . . . . ?
C18 C13 C14 C15 -3.4(14) . . . . ?
C20 S1 C9 C8 92.0(8) . . . . ?
C20 S1 C9 C10 -87.7(8) . . . . ?
C20 C21 C22 C23 -1.1(15) . . . . ?
C21 C20 C25 C24 -0.8(14) . . . . ?
C21 C22 C23 C24 0.3(16) . . . . ?
C22 C23 C24 C25 0.2(16) . . . . ?
C23 C24 C25 C20 0.0(14) . . . . ?
C25 C20 C21 C22 1.3(14) . . . . ?
C31 C32 C33 C34 -2.6(15) . . . . ?
C32 C31 C40 C35 -0.6(13) . . . . ?
C32 C31 C40 C39 179.5(9) . . . . ?
C32 C33 C34 C35 1.0(15) . . . . ?
C32 C33 C34 C41 -179.0(10) . . . . ?
C33 C34 C35 C36 -179.0(9) . . . . ?
C33 C34 C35 C40 0.7(15) . . . . ?
C33 C34 C41 C42 -179.7(11) . . . . ?
C34 C35 C36 C37 176.9(9) . . . . ?
C34 C35 C36 C42 -1.8(11) . . . . ?
C34 C35 C40 C31 -0.9(13) . . . . ?
C34 C35 C40 C39 179.0(9) . . . . ?
C34 C41 C42 C36 -1.3(11) . . . . ?
C35 C34 C41 C42 0.3(11) . . . . ?
C35 C36 C37 C38 3.7(14) . . . . ?
C35 C36 C42 C41 1.9(11) . . . . ?
C36 C35 C40 C31 178.7(9) . . . . ?
C36 C35 C40 C39 -1.3(13) . . . . ?
C36 C37 C38 C39 -0.5(14) . . . . ?
C37 C36 C42 C41 -176.7(10) . . . . ?
C37 C38 C39 S4 173.3(7) . . . . ?
C37 C38 C39 C40 -3.6(14) . . . . ?
C38 C39 C40 C31 -175.7(9) . . . . ?
C38 C39 C40 C35 4.3(13) . . . . ?
C39 S4 C50 C51 11.0(9) . . . . ?
C39 S4 C50 C55 -169.7(7) . . . . ?
C40 C31 C32 C33 2.3(15) . . . . ?
C40 C35 C36 C37 -2.8(14) . . . . ?
C40 C35 C36 C42 178.5(9) . . . . ?
C41 C34 C35 C36 1.0(11) . . . . ?
C41 C34 C35 C40 -179.3(9) . . . . ?
C42 C36 C37 C38 -177.9(9) . . . . ?
C43 C44 C45 C46 2.4(15) . . . . ?
C44 C43 C48 C47 0.4(14) . . . . ?
C44 C45 C46 C47 -2.7(16) . . . . ?
C45 C46 C47 C48 1.6(15) . . . . ?
C46 C47 C48 C43 -0.5(14) . . . . ?
C48 C43 C44 C45 -1.3(14) . . . . ?
C50 S4 C39 C38 -95.3(8) . . . . ?
C50 S4 C39 C40 81.5(8) . . . . ?
C50 C51 C52 C53 -1.6(14) . . . . ?
C51 C50 C55 C54 0.1(14) . . . . ?
C51 C52 C53 C54 -1.3(14) . . . . ?
C52 C53 C54 C55 3.5(15) . . . . ?
C53 C54 C55 C50 -2.9(15) . . . . ?
C55 C50 C51 C52 2.3(14) . . . . ?
